data_4317254
loop_
_publ_author_name
'Stanislav Groysman'
'Dino Villagr\'an'
'Daniel G. Nocera'

_publ_section_title
;
 Pseudotetrahedral d0, d1, and d2 Metal-Oxo Cores within a Tris(alkoxide)
 Platform
;
_journal_name_full 'Inorganic Chemistry'
_journal_page_first 10759
_journal_page_last 10761
_journal_paper_doi 10.1021/ic101968s
_journal_volume 49
_journal_year 2010
_chemical_formula_moiety 'C42 H90 Cr O4 Sn'
_chemical_formula_sum 'C42 H90 Cr O4 Sn'
_chemical_formula_weight 829.83
_chemical_melting_point ?
_chemical_name_common Cr(ditox)3(OSnBu3)
_chemical_name_systematic
; 

 ? 

;
_space_group_IT_number 14
_symmetry_cell_setting monoclinic
_symmetry_space_group_name_Hall '-P 2ybc'
_symmetry_space_group_name_H-M 'P 1 21/c 1'
_atom_sites_solution_hydrogens geom
_atom_sites_solution_primary direct
_atom_sites_solution_secondary difmap
_audit_creation_method SHELXL-97
_cell_angle_alpha 90.00
_cell_angle_beta 108.632(2)
_cell_angle_gamma 90.00
_cell_formula_units_Z 4
_cell_length_a 19.660(2)
_cell_length_b 11.2180(13)
_cell_length_c 21.884(3)
_cell_measurement_temperature 100(2)
_cell_volume 4573.5(9)
_computing_cell_refinement 'Bruker SAINT'
_computing_data_collection 'Bruker APEX2'
_computing_data_reduction 'Bruker SAINT'
_computing_molecular_graphics 'Bruker SHELXTL'
_computing_publication_material 'Bruker SHELXTL'
_computing_structure_refinement 'SHELXL-97 (Sheldrick, 2008)'
_computing_structure_solution 'SHELXS-97 (Sheldrick, 2008)'
_diffrn_ambient_temperature 100(2)
_diffrn_measured_fraction_theta_full 0.994
_diffrn_measured_fraction_theta_max 0.994
_diffrn_measurement_device_type 'Bruker APEX-II CCD'
_diffrn_measurement_method '\f and \w scans'
_diffrn_radiation_monochromator graphite
_diffrn_radiation_source 'fine-focus sealed tube'
_diffrn_radiation_type MoK\a
_diffrn_radiation_wavelength 0.71073
_diffrn_reflns_av_R_equivalents 0.0762
_diffrn_reflns_av_sigmaI/netI 0.0462
_diffrn_reflns_limit_h_max 26
_diffrn_reflns_limit_h_min -26
_diffrn_reflns_limit_k_max 15
_diffrn_reflns_limit_k_min -15
_diffrn_reflns_limit_l_max 29
_diffrn_reflns_limit_l_min -29
_diffrn_reflns_number 93541
_diffrn_reflns_theta_full 28.56
_diffrn_reflns_theta_max 28.56
_diffrn_reflns_theta_min 1.09
_exptl_absorpt_coefficient_mu 0.819
_exptl_absorpt_correction_T_max 0.8871
_exptl_absorpt_correction_T_min 0.7354
_exptl_absorpt_correction_type empirical
_exptl_absorpt_process_details SADABS
_exptl_crystal_colour green
_exptl_crystal_density_diffrn 1.205
_exptl_crystal_density_method 'not measured'
_exptl_crystal_description block
_exptl_crystal_F_000 1792
_exptl_crystal_size_max 0.40
_exptl_crystal_size_mid 0.25
_exptl_crystal_size_min 0.15
_refine_diff_density_max 0.592
_refine_diff_density_min -0.445
_refine_diff_density_rms 0.085
_refine_ls_extinction_method none
_refine_ls_goodness_of_fit_ref 1.023
_refine_ls_hydrogen_treatment constr
_refine_ls_matrix_type full
_refine_ls_number_parameters 457
_refine_ls_number_reflns 11574
_refine_ls_number_restraints 0
_refine_ls_restrained_S_all 1.023
_refine_ls_R_factor_all 0.0539
_refine_ls_R_factor_gt 0.0336
_refine_ls_shift/su_max 0.002
_refine_ls_shift/su_mean 0.000
_refine_ls_structure_factor_coef Fsqd
_refine_ls_weighting_details 'calc w=1/[\s^2^(Fo^2^)+(0.0236P)^2^+3.7319P] where P=(Fo^2^+2Fc^2^)/3'
_refine_ls_weighting_scheme calc
_refine_ls_wR_factor_gt 0.0654
_refine_ls_wR_factor_ref 0.0737
_reflns_number_gt 8991
_reflns_number_total 11574
_reflns_threshold_expression >2sigma(I)
_cod_data_source_file ic101968s_si_002_6.cif
_cod_data_source_block 6
_cod_depositor_comments
;
The following automatic conversions were performed:

'_chemical_melting_point' value 'not measured' was changed to '?' -
the value is undefined or not given.

Automatic conversion script
Id: cif_fix_values 1569 2011-02-09 13:29:24Z adriana 
;
_cod_original_cell_volume 4573.4(9)
_cod_database_code 4317254

loop_
_symmetry_equiv_pos_as_xyz
'x, y, z'
'-x, y+1/2, -z+1/2'
'-x, -y, -z'
'x, -y-1/2, z-1/2'

loop_
_atom_site_label
_atom_site_type_symbol
_atom_site_fract_x
_atom_site_fract_y
_atom_site_fract_z
_atom_site_U_iso_or_equiv
_atom_site_adp_type
_atom_site_occupancy
_atom_site_symmetry_multiplicity
_atom_site_calc_flag
_atom_site_refinement_flags
_atom_site_disorder_assembly
_atom_site_disorder_group
Sn1 Sn 0.281252(7) 0.121058(13) 0.358323(7) 0.01431(4) Uani 1 1 d . . .
Cr1 Cr 0.238646(17) 0.33366(3) 0.221087(16) 0.01217(7) Uani 1 1 d . . .
O4 O 0.26117(8) 0.23178(14) 0.28311(7) 0.0196(3) Uani 1 1 d . . .
O3 O 0.16475(7) 0.42556(13) 0.22269(7) 0.0154(3) Uani 1 1 d . . .
O1 O 0.31273(7) 0.42999(13) 0.22472(7) 0.0142(3) Uani 1 1 d . . .
O2 O 0.21185(7) 0.26129(13) 0.14423(7) 0.0145(3) Uani 1 1 d . . .
C1 C 0.15547(11) 0.51999(19) 0.26363(11) 0.0157(4) Uani 1 1 d . . .
C2 C 0.22722(11) 0.5424(2) 0.31723(11) 0.0216(5) Uani 1 1 d . . .
H2A H 0.2483 0.4660 0.3355 0.032 Uiso 1 1 calc R . .
H2B H 0.2188 0.5914 0.3512 0.032 Uiso 1 1 calc R . .
H2C H 0.2602 0.5840 0.2991 0.032 Uiso 1 1 calc R . .
C3 C 0.09813(12) 0.4720(2) 0.29517(11) 0.0195(5) Uani 1 1 d . . .
C4 C 0.03082(12) 0.4179(2) 0.24572(13) 0.0300(6) Uani 1 1 d . . .
H4A H 0.0453 0.3662 0.2160 0.045 Uiso 1 1 calc R . .
H4B H 0.0001 0.4821 0.2214 0.045 Uiso 1 1 calc R . .
H4C H 0.0042 0.3710 0.2683 0.045 Uiso 1 1 calc R . .
C5 C 0.07336(13) 0.5673(2) 0.33402(13) 0.0276(6) Uani 1 1 d . . .
H5A H 0.0435 0.5300 0.3569 0.041 Uiso 1 1 calc R . .
H5B H 0.0454 0.6284 0.3046 0.041 Uiso 1 1 calc R . .
H5C H 0.1154 0.6041 0.3653 0.041 Uiso 1 1 calc R . .
C6 C 0.13235(14) 0.3711(2) 0.34225(13) 0.0307(6) Uani 1 1 d . . .
H6A H 0.1701 0.4038 0.3794 0.046 Uiso 1 1 calc R . .
H6B H 0.1533 0.3121 0.3204 0.046 Uiso 1 1 calc R . .
H6C H 0.0956 0.3328 0.3570 0.046 Uiso 1 1 calc R . .
C7 C 0.13565(12) 0.6354(2) 0.21936(12) 0.0214(5) Uani 1 1 d . . .
C8 C 0.14828(14) 0.7518(2) 0.25835(13) 0.0286(6) Uani 1 1 d . . .
H8A H 0.1995 0.7603 0.2821 0.043 Uiso 1 1 calc R . .
H8B H 0.1210 0.7500 0.2888 0.043 Uiso 1 1 calc R . .
H8C H 0.1323 0.8195 0.2289 0.043 Uiso 1 1 calc R . .
C9 C 0.18398(15) 0.6400(2) 0.17640(14) 0.0324(6) Uani 1 1 d . . .
H9A H 0.1780 0.7171 0.1542 0.049 Uiso 1 1 calc R . .
H9B H 0.1705 0.5757 0.1444 0.049 Uiso 1 1 calc R . .
H9C H 0.2342 0.6301 0.2031 0.049 Uiso 1 1 calc R . .
C10 C 0.05782(14) 0.6386(2) 0.17279(12) 0.0302(6) Uani 1 1 d . . .
H10A H 0.0246 0.6492 0.1975 0.045 Uiso 1 1 calc R . .
H10B H 0.0470 0.5635 0.1487 0.045 Uiso 1 1 calc R . .
H10C H 0.0525 0.7051 0.1426 0.045 Uiso 1 1 calc R . .
C11 C 0.38261(11) 0.41313(19) 0.21764(11) 0.0150(4) Uani 1 1 d . . .
C12 C 0.43940(11) 0.4453(2) 0.28622(11) 0.0200(5) Uani 1 1 d . . .
C13 C 0.51741(11) 0.4558(2) 0.28581(12) 0.0241(5) Uani 1 1 d . . .
H13A H 0.5220 0.5264 0.2611 0.036 Uiso 1 1 calc R . .
H13B H 0.5300 0.3844 0.2659 0.036 Uiso 1 1 calc R . .
H13C H 0.5498 0.4631 0.3302 0.036 Uiso 1 1 calc R . .
C14 C 0.42109(13) 0.5608(3) 0.31520(13) 0.0317(6) Uani 1 1 d . . .
H14A H 0.3712 0.5576 0.3150 0.048 Uiso 1 1 calc R . .
H14B H 0.4272 0.6290 0.2895 0.048 Uiso 1 1 calc R . .
H14C H 0.4531 0.5696 0.3596 0.048 Uiso 1 1 calc R . .
C15 C 0.43878(13) 0.3461(3) 0.33452(12) 0.0310(6) Uani 1 1 d . . .
H15A H 0.4683 0.3703 0.3779 0.046 Uiso 1 1 calc R . .
H15B H 0.4582 0.2726 0.3224 0.046 Uiso 1 1 calc R . .
H15C H 0.3894 0.3321 0.3340 0.046 Uiso 1 1 calc R . .
C16 C 0.39109(12) 0.2815(2) 0.20236(12) 0.0206(5) Uani 1 1 d . . .
H16A H 0.3769 0.2311 0.2328 0.031 Uiso 1 1 calc R . .
H16B H 0.4413 0.2656 0.2062 0.031 Uiso 1 1 calc R . .
H16C H 0.3604 0.2639 0.1583 0.031 Uiso 1 1 calc R . .
C17 C 0.38336(12) 0.4919(2) 0.15757(11) 0.0191(5) Uani 1 1 d . . .
C18 C 0.38715(13) 0.6266(2) 0.17085(13) 0.0296(6) Uani 1 1 d . . .
H18A H 0.3791 0.6700 0.1303 0.044 Uiso 1 1 calc R . .
H18B H 0.4346 0.6469 0.2008 0.044 Uiso 1 1 calc R . .
H18C H 0.3501 0.6488 0.1899 0.044 Uiso 1 1 calc R . .
C19 C 0.31347(12) 0.4705(2) 0.10171(11) 0.0253(5) Uani 1 1 d . . .
H19A H 0.2725 0.4972 0.1144 0.038 Uiso 1 1 calc R . .
H19B H 0.3085 0.3853 0.0914 0.038 Uiso 1 1 calc R . .
H19C H 0.3149 0.5154 0.0637 0.038 Uiso 1 1 calc R . .
C20 C 0.44553(13) 0.4593(2) 0.13205(12) 0.0272(6) Uani 1 1 d . . .
H20A H 0.4435 0.5100 0.0950 0.041 Uiso 1 1 calc R . .
H20B H 0.4413 0.3755 0.1187 0.041 Uiso 1 1 calc R . .
H20C H 0.4914 0.4716 0.1662 0.041 Uiso 1 1 calc R . .
C21 C 0.15490(11) 0.1770(2) 0.11438(11) 0.0163(4) Uani 1 1 d . . .
C22 C 0.19351(12) 0.0585(2) 0.10323(11) 0.0199(5) Uani 1 1 d . . .
C23 C 0.25240(13) 0.0229(2) 0.16600(12) 0.0264(5) Uani 1 1 d . . .
H23A H 0.2761 -0.0501 0.1588 0.040 Uiso 1 1 calc R . .
H23B H 0.2308 0.0090 0.2000 0.040 Uiso 1 1 calc R . .
H23C H 0.2878 0.0872 0.1792 0.040 Uiso 1 1 calc R . .
C24 C 0.23019(14) 0.0704(2) 0.05145(13) 0.0318(6) Uani 1 1 d . . .
H24A H 0.2603 0.0002 0.0526 0.048 Uiso 1 1 calc R . .
H24B H 0.2601 0.1422 0.0597 0.048 Uiso 1 1 calc R . .
H24C H 0.1936 0.0764 0.0089 0.048 Uiso 1 1 calc R . .
C25 C 0.14189(14) -0.0491(2) 0.08447(14) 0.0316(6) Uani 1 1 d . . .
H25A H 0.1041 -0.0322 0.0437 0.047 Uiso 1 1 calc R . .
H25B H 0.1201 -0.0632 0.1183 0.047 Uiso 1 1 calc R . .
H25C H 0.1687 -0.1201 0.0795 0.047 Uiso 1 1 calc R . .
C26 C 0.10334(11) 0.2442(2) 0.05212(11) 0.0189(5) Uani 1 1 d . . .
C27 C 0.04723(13) 0.1636(2) 0.00600(12) 0.0270(5) Uani 1 1 d . . .
H27A H 0.0121 0.2127 -0.0259 0.041 Uiso 1 1 calc R . .
H27B H 0.0227 0.1167 0.0305 0.041 Uiso 1 1 calc R . .
H27C H 0.0710 0.1098 -0.0161 0.041 Uiso 1 1 calc R . .
C28 C 0.06201(14) 0.3423(2) 0.07452(13) 0.0340(6) Uani 1 1 d . . .
H28A H 0.0361 0.3921 0.0376 0.051 Uiso 1 1 calc R . .
H28B H 0.0959 0.3917 0.1073 0.051 Uiso 1 1 calc R . .
H28C H 0.0277 0.3056 0.0929 0.051 Uiso 1 1 calc R . .
C29 C 0.14464(13) 0.3093(2) 0.01306(13) 0.0303(6) Uani 1 1 d . . .
H29A H 0.1706 0.2510 -0.0044 0.045 Uiso 1 1 calc R . .
H29B H 0.1789 0.3652 0.0412 0.045 Uiso 1 1 calc R . .
H29C H 0.1107 0.3532 -0.0225 0.045 Uiso 1 1 calc R . .
C30 C 0.11294(12) 0.1497(2) 0.16103(11) 0.0221(5) Uani 1 1 d . . .
H30A H 0.1419 0.0983 0.1959 0.033 Uiso 1 1 calc R . .
H30B H 0.0680 0.1090 0.1377 0.033 Uiso 1 1 calc R . .
H30C H 0.1021 0.2243 0.1793 0.033 Uiso 1 1 calc R . .
C31 C 0.31453(12) 0.2386(2) 0.43954(11) 0.0211(5) Uani 1 1 d . . .
H31A H 0.3019 0.3211 0.4240 0.025 Uiso 1 1 calc R . .
H31B H 0.2866 0.2191 0.4687 0.025 Uiso 1 1 calc R . .
C32 C 0.39438(12) 0.2356(2) 0.47893(11) 0.0198(5) Uani 1 1 d . . .
H32A H 0.4065 0.1555 0.4984 0.024 Uiso 1 1 calc R . .
H32B H 0.4230 0.2488 0.4496 0.024 Uiso 1 1 calc R . .
C33 C 0.41520(12) 0.3289(2) 0.53235(11) 0.0235(5) Uani 1 1 d . . .
H33A H 0.3857 0.3168 0.5610 0.028 Uiso 1 1 calc R . .
H33B H 0.4661 0.3168 0.5585 0.028 Uiso 1 1 calc R . .
C34 C 0.40564(15) 0.4563(2) 0.50775(13) 0.0311(6) Uani 1 1 d . . .
H34A H 0.4341 0.4689 0.4788 0.047 Uiso 1 1 calc R . .
H34B H 0.4218 0.5114 0.5443 0.047 Uiso 1 1 calc R . .
H34C H 0.3548 0.4709 0.4842 0.047 Uiso 1 1 calc R . .
C35 C 0.36404(12) 0.0105(2) 0.34398(12) 0.0222(5) Uani 1 1 d . . .
H35A H 0.3553 0.0021 0.2971 0.027 Uiso 1 1 calc R . .
H35B H 0.4107 0.0515 0.3625 0.027 Uiso 1 1 calc R . .
C36 C 0.36975(12) -0.1142(2) 0.37367(12) 0.0235(5) Uani 1 1 d . . .
H36A H 0.3225 -0.1541 0.3570 0.028 Uiso 1 1 calc R . .
H36B H 0.4047 -0.1616 0.3598 0.028 Uiso 1 1 calc R . .
C37 C 0.39315(13) -0.1125(2) 0.44708(12) 0.0255(5) Uani 1 1 d . . .
H37A H 0.4425 -0.0801 0.4638 0.031 Uiso 1 1 calc R . .
H37B H 0.3612 -0.0581 0.4609 0.031 Uiso 1 1 calc R . .
C38 C 0.39160(16) -0.2345(2) 0.47671(15) 0.0386(7) Uani 1 1 d . . .
H38A H 0.3421 -0.2640 0.4636 0.058 Uiso 1 1 calc R . .
H38B H 0.4102 -0.2282 0.5238 0.058 Uiso 1 1 calc R . .
H38C H 0.4215 -0.2899 0.4618 0.058 Uiso 1 1 calc R . .
C39 C 0.18318(11) 0.0325(2) 0.35410(11) 0.0178(5) Uani 1 1 d . . .
H39A H 0.1461 0.0924 0.3538 0.021 Uiso 1 1 calc R . .
H39B H 0.1657 -0.0145 0.3138 0.021 Uiso 1 1 calc R . .
C40 C 0.19520(12) -0.0504(2) 0.41219(11) 0.0208(5) Uani 1 1 d . . .
H40A H 0.2282 -0.1150 0.4090 0.025 Uiso 1 1 calc R . .
H40B H 0.2194 -0.0046 0.4519 0.025 Uiso 1 1 calc R . .
C41 C 0.12753(12) -0.1064(2) 0.41910(11) 0.0209(5) Uani 1 1 d . . .
H41A H 0.0944 -0.0425 0.4229 0.025 Uiso 1 1 calc R . .
H41B H 0.1031 -0.1533 0.3799 0.025 Uiso 1 1 calc R . .
C42 C 0.14420(14) -0.1871(3) 0.47782(13) 0.0333(6) Uani 1 1 d . . .
H42A H 0.1772 -0.2502 0.4743 0.050 Uiso 1 1 calc R . .
H42B H 0.0996 -0.2229 0.4801 0.050 Uiso 1 1 calc R . .
H42C H 0.1665 -0.1402 0.5169 0.050 Uiso 1 1 calc R . .

loop_
_atom_site_aniso_label
_atom_site_aniso_U_11
_atom_site_aniso_U_22
_atom_site_aniso_U_33
_atom_site_aniso_U_23
_atom_site_aniso_U_13
_atom_site_aniso_U_12
Sn1 0.01381(7) 0.01497(7) 0.01445(8) 0.00096(6) 0.00492(5) 0.00027(6)
Cr1 0.01215(15) 0.01167(16) 0.01321(18) -0.00089(13) 0.00480(13) -0.00088(12)
O4 0.0225(8) 0.0196(8) 0.0182(9) 0.0038(7) 0.0088(7) 0.0005(6)
O3 0.0144(7) 0.0149(7) 0.0167(8) -0.0031(6) 0.0049(6) 0.0008(6)
O1 0.0121(7) 0.0143(7) 0.0166(8) -0.0027(6) 0.0052(6) -0.0023(6)
O2 0.0150(7) 0.0141(7) 0.0144(8) -0.0019(6) 0.0046(6) -0.0037(6)
C1 0.0140(10) 0.0171(11) 0.0176(12) -0.0021(9) 0.0071(9) 0.0029(8)
C2 0.0173(10) 0.0245(13) 0.0235(13) -0.0063(10) 0.0070(9) 0.0016(9)
C3 0.0176(10) 0.0202(12) 0.0237(13) 0.0001(10) 0.0108(9) 0.0028(9)
C4 0.0202(11) 0.0307(14) 0.0427(17) -0.0058(12) 0.0148(11) -0.0035(10)
C5 0.0244(12) 0.0309(14) 0.0329(15) -0.0032(12) 0.0168(11) 0.0041(11)
C6 0.0334(13) 0.0314(14) 0.0364(15) 0.0113(12) 0.0239(12) 0.0093(11)
C7 0.0274(12) 0.0159(11) 0.0239(13) 0.0000(10) 0.0127(10) 0.0037(9)
C8 0.0309(13) 0.0186(12) 0.0382(16) -0.0029(11) 0.0138(12) 0.0020(10)
C9 0.0471(16) 0.0214(13) 0.0386(16) 0.0088(12) 0.0278(13) 0.0082(12)
C10 0.0358(14) 0.0262(14) 0.0252(14) 0.0025(11) 0.0050(11) 0.0120(11)
C11 0.0115(9) 0.0172(11) 0.0180(11) -0.0022(9) 0.0073(8) -0.0025(8)
C12 0.0146(10) 0.0278(13) 0.0173(12) -0.0044(10) 0.0046(9) -0.0030(9)
C13 0.0154(10) 0.0330(14) 0.0230(13) -0.0025(11) 0.0048(9) -0.0037(10)
C14 0.0206(12) 0.0439(17) 0.0296(15) -0.0195(13) 0.0066(11) -0.0074(11)
C15 0.0192(11) 0.0505(18) 0.0197(13) 0.0065(12) 0.0014(10) -0.0073(11)
C16 0.0197(11) 0.0185(12) 0.0263(13) -0.0043(10) 0.0113(10) -0.0013(9)
C17 0.0174(10) 0.0214(12) 0.0192(12) 0.0001(10) 0.0067(9) -0.0065(9)
C18 0.0278(12) 0.0231(13) 0.0365(15) 0.0066(12) 0.0081(11) -0.0059(11)
C19 0.0211(11) 0.0374(15) 0.0169(13) 0.0033(11) 0.0052(10) -0.0057(10)
C20 0.0235(12) 0.0399(16) 0.0216(13) -0.0020(11) 0.0121(10) -0.0078(11)
C21 0.0148(10) 0.0173(11) 0.0168(12) -0.0023(9) 0.0048(9) -0.0063(8)
C22 0.0239(11) 0.0159(11) 0.0201(13) -0.0031(9) 0.0072(10) -0.0030(9)
C23 0.0295(13) 0.0170(12) 0.0289(14) -0.0033(10) 0.0040(11) 0.0011(10)
C24 0.0374(14) 0.0289(14) 0.0342(16) -0.0033(12) 0.0186(13) 0.0049(12)
C25 0.0370(14) 0.0158(12) 0.0358(16) -0.0037(11) 0.0028(12) -0.0048(11)
C26 0.0167(10) 0.0180(11) 0.0198(12) -0.0029(9) 0.0029(9) -0.0027(9)
C27 0.0244(12) 0.0265(13) 0.0245(14) -0.0037(11) 0.0000(10) -0.0052(10)
C28 0.0279(13) 0.0319(15) 0.0325(16) -0.0056(12) -0.0038(11) 0.0066(11)
C29 0.0279(13) 0.0311(15) 0.0273(15) 0.0078(12) 0.0025(11) -0.0048(11)
C30 0.0205(11) 0.0281(13) 0.0208(13) -0.0042(10) 0.0107(10) -0.0095(9)
C31 0.0191(11) 0.0247(13) 0.0194(12) -0.0024(10) 0.0062(9) 0.0008(9)
C32 0.0196(11) 0.0226(12) 0.0155(12) 0.0000(9) 0.0031(9) -0.0009(9)
C33 0.0217(11) 0.0265(13) 0.0191(13) -0.0013(10) 0.0021(10) -0.0030(10)
C34 0.0382(15) 0.0272(14) 0.0271(15) -0.0038(11) 0.0094(12) -0.0098(11)
C35 0.0208(11) 0.0227(12) 0.0252(13) 0.0020(10) 0.0101(10) 0.0063(9)
C36 0.0218(11) 0.0206(12) 0.0279(13) -0.0007(11) 0.0078(10) 0.0054(10)
C37 0.0236(11) 0.0228(13) 0.0297(14) 0.0048(11) 0.0079(10) 0.0045(10)
C38 0.0447(16) 0.0289(15) 0.0469(19) 0.0139(13) 0.0211(14) 0.0127(13)
C39 0.0174(10) 0.0159(11) 0.0202(12) -0.0006(9) 0.0061(9) -0.0009(8)
C40 0.0198(11) 0.0221(12) 0.0208(13) 0.0026(10) 0.0069(9) -0.0021(9)
C41 0.0215(11) 0.0203(12) 0.0211(12) 0.0011(10) 0.0072(9) -0.0025(9)
C42 0.0317(14) 0.0412(17) 0.0275(15) 0.0098(12) 0.0103(12) -0.0095(12)

loop_
_atom_type_symbol
_atom_type_description
_atom_type_scat_dispersion_real
_atom_type_scat_dispersion_imag
_atom_type_scat_source
C C 0.0033 0.0016 'International Tables Vol C Tables 4.2.6.8 and 6.1.1.4'
H H 0.0000 0.0000 'International Tables Vol C Tables 4.2.6.8 and 6.1.1.4'
O O 0.0106 0.0060 'International Tables Vol C Tables 4.2.6.8 and 6.1.1.4'
Cr Cr 0.3209 0.6236 'International Tables Vol C Tables 4.2.6.8 and 6.1.1.4'
Sn Sn -0.6537 1.4246 'International Tables Vol C Tables 4.2.6.8 and 6.1.1.4'

loop_
_geom_angle_atom_site_label_1
_geom_angle_atom_site_label_2
_geom_angle_atom_site_label_3
_geom_angle
_geom_angle_site_symmetry_1
_geom_angle_site_symmetry_3
_geom_angle_publ_flag
O4 Sn1 C31 103.21(8) . . ?
O4 Sn1 C39 108.32(7) . . ?
C31 Sn1 C39 110.69(9) . . ?
O4 Sn1 C35 101.43(8) . . ?
C31 Sn1 C35 115.60(9) . . ?
C39 Sn1 C35 116.04(9) . . ?
O4 Cr1 O2 111.38(7) . . ?
O4 Cr1 O3 111.89(7) . . ?
O2 Cr1 O3 106.42(7) . . ?
O4 Cr1 O1 111.36(7) . . ?
O2 Cr1 O1 107.81(7) . . ?
O3 Cr1 O1 107.73(7) . . ?
Cr1 O4 Sn1 174.90(9) . . ?
C1 O3 Cr1 134.62(13) . . ?
C11 O1 Cr1 134.68(13) . . ?
C21 O2 Cr1 132.22(12) . . ?
O3 C1 C2 109.12(16) . . ?
O3 C1 C7 106.01(17) . . ?
C2 C1 C7 108.53(18) . . ?
O3 C1 C3 105.65(17) . . ?
C2 C1 C3 109.16(18) . . ?
C7 C1 C3 118.05(17) . . ?
C1 C2 H2A 109.5 . . ?
C1 C2 H2B 109.5 . . ?
H2A C2 H2B 109.5 . . ?
C1 C2 H2C 109.5 . . ?
H2A C2 H2C 109.5 . . ?
H2B C2 H2C 109.5 . . ?
C6 C3 C5 106.9(2) . . ?
C6 C3 C4 106.0(2) . . ?
C5 C3 C4 108.02(18) . . ?
C6 C3 C1 108.75(17) . . ?
C5 C3 C1 113.43(19) . . ?
C4 C3 C1 113.37(19) . . ?
C3 C4 H4A 109.5 . . ?
C3 C4 H4B 109.5 . . ?
H4A C4 H4B 109.5 . . ?
C3 C4 H4C 109.5 . . ?
H4A C4 H4C 109.5 . . ?
H4B C4 H4C 109.5 . . ?
C3 C5 H5A 109.5 . . ?
C3 C5 H5B 109.5 . . ?
H5A C5 H5B 109.5 . . ?
C3 C5 H5C 109.5 . . ?
H5A C5 H5C 109.5 . . ?
H5B C5 H5C 109.5 . . ?
C3 C6 H6A 109.5 . . ?
C3 C6 H6B 109.5 . . ?
H6A C6 H6B 109.5 . . ?
C3 C6 H6C 109.5 . . ?
H6A C6 H6C 109.5 . . ?
H6B C6 H6C 109.5 . . ?
C9 C7 C8 106.8(2) . . ?
C9 C7 C10 105.8(2) . . ?
C8 C7 C10 107.27(19) . . ?
C9 C7 C1 108.75(18) . . ?
C8 C7 C1 112.9(2) . . ?
C10 C7 C1 114.80(19) . . ?
C7 C8 H8A 109.5 . . ?
C7 C8 H8B 109.5 . . ?
H8A C8 H8B 109.5 . . ?
C7 C8 H8C 109.5 . . ?
H8A C8 H8C 109.5 . . ?
H8B C8 H8C 109.5 . . ?
C7 C9 H9A 109.5 . . ?
C7 C9 H9B 109.5 . . ?
H9A C9 H9B 109.5 . . ?
C7 C9 H9C 109.5 . . ?
H9A C9 H9C 109.5 . . ?
H9B C9 H9C 109.5 . . ?
C7 C10 H10A 109.5 . . ?
C7 C10 H10B 109.5 . . ?
H10A C10 H10B 109.5 . . ?
C7 C10 H10C 109.5 . . ?
H10A C10 H10C 109.5 . . ?
H10B C10 H10C 109.5 . . ?
O1 C11 C16 108.84(16) . . ?
O1 C11 C17 106.07(16) . . ?
C16 C11 C17 108.94(18) . . ?
O1 C11 C12 105.83(16) . . ?
C16 C11 C12 109.23(18) . . ?
C17 C11 C12 117.59(17) . . ?
C14 C12 C15 105.8(2) . . ?
C14 C12 C13 107.63(19) . . ?
C15 C12 C13 106.61(19) . . ?
C14 C12 C11 113.10(19) . . ?
C15 C12 C11 109.00(18) . . ?
C13 C12 C11 114.16(18) . . ?
C12 C13 H13A 109.5 . . ?
C12 C13 H13B 109.5 . . ?
H13A C13 H13B 109.5 . . ?
C12 C13 H13C 109.5 . . ?
H13A C13 H13C 109.5 . . ?
H13B C13 H13C 109.5 . . ?
C12 C14 H14A 109.5 . . ?
C12 C14 H14B 109.5 . . ?
H14A C14 H14B 109.5 . . ?
C12 C14 H14C 109.5 . . ?
H14A C14 H14C 109.5 . . ?
H14B C14 H14C 109.5 . . ?
C12 C15 H15A 109.5 . . ?
C12 C15 H15B 109.5 . . ?
H15A C15 H15B 109.5 . . ?
C12 C15 H15C 109.5 . . ?
H15A C15 H15C 109.5 . . ?
H15B C15 H15C 109.5 . . ?
C11 C16 H16A 109.5 . . ?
C11 C16 H16B 109.5 . . ?
H16A C16 H16B 109.5 . . ?
C11 C16 H16C 109.5 . . ?
H16A C16 H16C 109.5 . . ?
H16B C16 H16C 109.5 . . ?
C18 C17 C19 106.3(2) . . ?
C18 C17 C20 107.81(19) . . ?
C19 C17 C20 106.59(19) . . ?
C18 C17 C11 113.80(19) . . ?
C19 C17 C11 109.20(17) . . ?
C20 C17 C11 112.70(19) . . ?
C17 C18 H18A 109.5 . . ?
C17 C18 H18B 109.5 . . ?
H18A C18 H18B 109.5 . . ?
C17 C18 H18C 109.5 . . ?
H18A C18 H18C 109.5 . . ?
H18B C18 H18C 109.5 . . ?
C17 C19 H19A 109.5 . . ?
C17 C19 H19B 109.5 . . ?
H19A C19 H19B 109.5 . . ?
C17 C19 H19C 109.5 . . ?
H19A C19 H19C 109.5 . . ?
H19B C19 H19C 109.5 . . ?
C17 C20 H20A 109.5 . . ?
C17 C20 H20B 109.5 . . ?
H20A C20 H20B 109.5 . . ?
C17 C20 H20C 109.5 . . ?
H20A C20 H20C 109.5 . . ?
H20B C20 H20C 109.5 . . ?
O2 C21 C30 109.40(17) . . ?
O2 C21 C22 106.06(16) . . ?
C30 C21 C22 108.64(18) . . ?
O2 C21 C26 105.29(16) . . ?
C30 C21 C26 109.33(17) . . ?
C22 C21 C26 117.83(18) . . ?
C24 C22 C23 106.6(2) . . ?
C24 C22 C25 107.2(2) . . ?
C23 C22 C25 106.10(19) . . ?
C24 C22 C21 113.70(19) . . ?
C23 C22 C21 109.89(18) . . ?
C25 C22 C21 112.91(19) . . ?
C22 C23 H23A 109.5 . . ?
C22 C23 H23B 109.5 . . ?
H23A C23 H23B 109.5 . . ?
C22 C23 H23C 109.5 . . ?
H23A C23 H23C 109.5 . . ?
H23B C23 H23C 109.5 . . ?
C22 C24 H24A 109.5 . . ?
C22 C24 H24B 109.5 . . ?
H24A C24 H24B 109.5 . . ?
C22 C24 H24C 109.5 . . ?
H24A C24 H24C 109.5 . . ?
H24B C24 H24C 109.5 . . ?
C22 C25 H25A 109.5 . . ?
C22 C25 H25B 109.5 . . ?
H25A C25 H25B 109.5 . . ?
C22 C25 H25C 109.5 . . ?
H25A C25 H25C 109.5 . . ?
H25B C25 H25C 109.5 . . ?
C27 C26 C28 106.86(19) . . ?
C27 C26 C29 108.1(2) . . ?
C28 C26 C29 105.3(2) . . ?
C27 C26 C21 114.16(19) . . ?
C28 C26 C21 108.70(19) . . ?
C29 C26 C21 113.12(18) . . ?
C26 C27 H27A 109.5 . . ?
C26 C27 H27B 109.5 . . ?
H27A C27 H27B 109.5 . . ?
C26 C27 H27C 109.5 . . ?
H27A C27 H27C 109.5 . . ?
H27B C27 H27C 109.5 . . ?
C26 C28 H28A 109.5 . . ?
C26 C28 H28B 109.5 . . ?
H28A C28 H28B 109.5 . . ?
C26 C28 H28C 109.5 . . ?
H28A C28 H28C 109.5 . . ?
H28B C28 H28C 109.5 . . ?
C26 C29 H29A 109.5 . . ?
C26 C29 H29B 109.5 . . ?
H29A C29 H29B 109.5 . . ?
C26 C29 H29C 109.5 . . ?
H29A C29 H29C 109.5 . . ?
H29B C29 H29C 109.5 . . ?
C21 C30 H30A 109.5 . . ?
C21 C30 H30B 109.5 . . ?
H30A C30 H30B 109.5 . . ?
C21 C30 H30C 109.5 . . ?
H30A C30 H30C 109.5 . . ?
H30B C30 H30C 109.5 . . ?
C32 C31 Sn1 116.13(15) . . ?
C32 C31 H31A 108.3 . . ?
Sn1 C31 H31A 108.3 . . ?
C32 C31 H31B 108.3 . . ?
Sn1 C31 H31B 108.3 . . ?
H31A C31 H31B 107.4 . . ?
C33 C32 C31 113.10(19) . . ?
C33 C32 H32A 109.0 . . ?
C31 C32 H32A 109.0 . . ?
C33 C32 H32B 109.0 . . ?
C31 C32 H32B 109.0 . . ?
H32A C32 H32B 107.8 . . ?
C34 C33 C32 113.7(2) . . ?
C34 C33 H33A 108.8 . . ?
C32 C33 H33A 108.8 . . ?
C34 C33 H33B 108.8 . . ?
C32 C33 H33B 108.8 . . ?
H33A C33 H33B 107.7 . . ?
C33 C34 H34A 109.5 . . ?
C33 C34 H34B 109.5 . . ?
H34A C34 H34B 109.5 . . ?
C33 C34 H34C 109.5 . . ?
H34A C34 H34C 109.5 . . ?
H34B C34 H34C 109.5 . . ?
C36 C35 Sn1 114.94(15) . . ?
C36 C35 H35A 108.5 . . ?
Sn1 C35 H35A 108.5 . . ?
C36 C35 H35B 108.5 . . ?
Sn1 C35 H35B 108.5 . . ?
H35A C35 H35B 107.5 . . ?
C37 C36 C35 113.1(2) . . ?
C37 C36 H36A 109.0 . . ?
C35 C36 H36A 109.0 . . ?
C37 C36 H36B 109.0 . . ?
C35 C36 H36B 109.0 . . ?
H36A C36 H36B 107.8 . . ?
C38 C37 C36 113.5(2) . . ?
C38 C37 H37A 108.9 . . ?
C36 C37 H37A 108.9 . . ?
C38 C37 H37B 108.9 . . ?
C36 C37 H37B 108.9 . . ?
H37A C37 H37B 107.7 . . ?
C37 C38 H38A 109.5 . . ?
C37 C38 H38B 109.5 . . ?
H38A C38 H38B 109.5 . . ?
C37 C38 H38C 109.5 . . ?
H38A C38 H38C 109.5 . . ?
H38B C38 H38C 109.5 . . ?
C40 C39 Sn1 110.32(14) . . ?
C40 C39 H39A 109.6 . . ?
Sn1 C39 H39A 109.6 . . ?
C40 C39 H39B 109.6 . . ?
Sn1 C39 H39B 109.6 . . ?
H39A C39 H39B 108.1 . . ?
C41 C40 C39 115.16(19) . . ?
C41 C40 H40A 108.5 . . ?
C39 C40 H40A 108.5 . . ?
C41 C40 H40B 108.5 . . ?
C39 C40 H40B 108.5 . . ?
H40A C40 H40B 107.5 . . ?
C42 C41 C40 111.77(19) . . ?
C42 C41 H41A 109.3 . . ?
C40 C41 H41A 109.3 . . ?
C42 C41 H41B 109.3 . . ?
C40 C41 H41B 109.3 . . ?
H41A C41 H41B 107.9 . . ?
C41 C42 H42A 109.5 . . ?
C41 C42 H42B 109.5 . . ?
H42A C42 H42B 109.5 . . ?
C41 C42 H42C 109.5 . . ?
H42A C42 H42C 109.5 . . ?
H42B C42 H42C 109.5 . . ?

loop_
_geom_bond_atom_site_label_1
_geom_bond_atom_site_label_2
_geom_bond_distance
_geom_bond_site_symmetry_2
_geom_bond_publ_flag
Sn1 O4 1.9981(15) . ?
Sn1 C31 2.141(2) . ?
Sn1 C39 2.145(2) . ?
Sn1 C35 2.148(2) . ?
Cr1 O4 1.7207(16) . ?
Cr1 O2 1.7886(15) . ?
Cr1 O3 1.7908(14) . ?
Cr1 O1 1.7949(14) . ?
O3 C1 1.436(2) . ?
O1 C11 1.443(2) . ?
O2 C21 1.451(2) . ?
C1 C2 1.540(3) . ?
C1 C7 1.589(3) . ?
C1 C3 1.592(3) . ?
C2 H2A 0.9800 . ?
C2 H2B 0.9800 . ?
C2 H2C 0.9800 . ?
C3 C6 1.534(3) . ?
C3 C5 1.538(3) . ?
C3 C4 1.541(3) . ?
C4 H4A 0.9800 . ?
C4 H4B 0.9800 . ?
C4 H4C 0.9800 . ?
C5 H5A 0.9800 . ?
C5 H5B 0.9800 . ?
C5 H5C 0.9800 . ?
C6 H6A 0.9800 . ?
C6 H6B 0.9800 . ?
C6 H6C 0.9800 . ?
C7 C9 1.536(3) . ?
C7 C8 1.537(3) . ?
C7 C10 1.544(3) . ?
C8 H8A 0.9800 . ?
C8 H8B 0.9800 . ?
C8 H8C 0.9800 . ?
C9 H9A 0.9800 . ?
C9 H9B 0.9800 . ?
C9 H9C 0.9800 . ?
C10 H10A 0.9800 . ?
C10 H10B 0.9800 . ?
C10 H10C 0.9800 . ?
C11 C16 1.534(3) . ?
C11 C17 1.588(3) . ?
C11 C12 1.599(3) . ?
C12 C14 1.536(3) . ?
C12 C15 1.537(3) . ?
C12 C13 1.541(3) . ?
C13 H13A 0.9800 . ?
C13 H13B 0.9800 . ?
C13 H13C 0.9800 . ?
C14 H14A 0.9800 . ?
C14 H14B 0.9800 . ?
C14 H14C 0.9800 . ?
C15 H15A 0.9800 . ?
C15 H15B 0.9800 . ?
C15 H15C 0.9800 . ?
C16 H16A 0.9800 . ?
C16 H16B 0.9800 . ?
C16 H16C 0.9800 . ?
C17 C18 1.536(3) . ?
C17 C19 1.538(3) . ?
C17 C20 1.541(3) . ?
C18 H18A 0.9800 . ?
C18 H18B 0.9800 . ?
C18 H18C 0.9800 . ?
C19 H19A 0.9800 . ?
C19 H19B 0.9800 . ?
C19 H19C 0.9800 . ?
C20 H20A 0.9800 . ?
C20 H20B 0.9800 . ?
C20 H20C 0.9800 . ?
C21 C30 1.535(3) . ?
C21 C22 1.588(3) . ?
C21 C26 1.603(3) . ?
C22 C24 1.531(3) . ?
C22 C23 1.540(3) . ?
C22 C25 1.546(3) . ?
C23 H23A 0.9800 . ?
C23 H23B 0.9800 . ?
C23 H23C 0.9800 . ?
C24 H24A 0.9800 . ?
C24 H24B 0.9800 . ?
C24 H24C 0.9800 . ?
C25 H25A 0.9800 . ?
C25 H25B 0.9800 . ?
C25 H25C 0.9800 . ?
C26 C27 1.531(3) . ?
C26 C28 1.538(3) . ?
C26 C29 1.538(3) . ?
C27 H27A 0.9800 . ?
C27 H27B 0.9800 . ?
C27 H27C 0.9800 . ?
C28 H28A 0.9800 . ?
C28 H28B 0.9800 . ?
C28 H28C 0.9800 . ?
C29 H29A 0.9800 . ?
C29 H29B 0.9800 . ?
C29 H29C 0.9800 . ?
C30 H30A 0.9800 . ?
C30 H30B 0.9800 . ?
C30 H30C 0.9800 . ?
C31 C32 1.531(3) . ?
C31 H31A 0.9900 . ?
C31 H31B 0.9900 . ?
C32 C33 1.525(3) . ?
C32 H32A 0.9900 . ?
C32 H32B 0.9900 . ?
C33 C34 1.517(4) . ?
C33 H33A 0.9900 . ?
C33 H33B 0.9900 . ?
C34 H34A 0.9800 . ?
C34 H34B 0.9800 . ?
C34 H34C 0.9800 . ?
C35 C36 1.531(3) . ?
C35 H35A 0.9900 . ?
C35 H35B 0.9900 . ?
C36 C37 1.523(3) . ?
C36 H36A 0.9900 . ?
C36 H36B 0.9900 . ?
C37 C38 1.519(3) . ?
C37 H37A 0.9900 . ?
C37 H37B 0.9900 . ?
C38 H38A 0.9800 . ?
C38 H38B 0.9800 . ?
C38 H38C 0.9800 . ?
C39 C40 1.531(3) . ?
C39 H39A 0.9900 . ?
C39 H39B 0.9900 . ?
C40 C41 1.522(3) . ?
C40 H40A 0.9900 . ?
C40 H40B 0.9900 . ?
C41 C42 1.520(3) . ?
C41 H41A 0.9900 . ?
C41 H41B 0.9900 . ?
C42 H42A 0.9800 . ?
C42 H42B 0.9800 . ?
C42 H42C 0.9800 . ?
